data_2229317
loop_
_publ_author_name
'Chakka, Sai Kumar'
'McKay, Michael G.'
'Govender, Thavendran'
'Kruger, Hendrik G.'
'Maguire, Glenn E. M.'

_publ_section_title
;
 [(1<i>R</i>,3<i>S</i>)-6,7-Dimethoxy-1-phenyl-1,2,3,4-tetrahydroisoquinolin-3-yl]methanol
 2.33-hydrate
;
_journal_coeditor_code BG2388
_journal_issue 3
_journal_name_full 'Acta Crystallographica Section E'
_journal_page_first o700
_journal_paper_doi 10.1107/S1600536811006052
_journal_volume 67
_journal_year 2011
_chemical_formula_iupac 'C18 H21 N1 O3, 2.33H2 O1'
_chemical_formula_moiety 'C18 H21 N1 O3, 2.33(H2 O1)'
_chemical_formula_sum 'C18 H25.67 N O5.33'
_chemical_formula_weight 341.39
_chemical_name_systematic
;
[(1<i>R</i>,3<i>S</i>)-6,7-Dimethoxy-1-phenyl-1,2,3,4-tetrahydroisoquinolin-
3-yl]methanol 2.33-hydrate
;
_space_group_IT_number 146
_symmetry_cell_setting trigonal
_symmetry_space_group_name_Hall 'R 3'
_symmetry_space_group_name_H-M 'R 3 :H'
_atom_sites_solution_hydrogens geom
_atom_sites_solution_primary direct
_atom_sites_solution_secondary difmap
_audit_creation_method SHELXL-97
_cell_angle_alpha 90.00
_cell_angle_beta 90.00
_cell_angle_gamma 120.00
_cell_formula_units_Z 9
_cell_length_a 27.950(2)
_cell_length_b 27.950(2)
_cell_length_c 5.8035(5)
_cell_measurement_reflns_used 10224
_cell_measurement_temperature 173(2)
_cell_measurement_theta_max 28.31
_cell_measurement_theta_min 2.52
_cell_volume 3926.3(5)
_computing_cell_refinement 'SAINT (Bruker, 2006)'
_computing_data_collection 'APEX2 (Bruker, 2006)'
_computing_data_reduction 'SAINT (Bruker, 2006)'
_computing_molecular_graphics 'OLEX2 (Dolomanov <i>et al.</i>, 2009)'
_computing_publication_material 'SHELXL97 (Sheldrick, 2008)'
_computing_structure_refinement 'SHELXL97 (Sheldrick, 2008)'
_computing_structure_solution 'SHELXS97 (Sheldrick, 2008)'
_diffrn_ambient_temperature 173(2)
_diffrn_measured_fraction_theta_full 0.999
_diffrn_measured_fraction_theta_max 0.999
_diffrn_measurement_device_type 'Bruker Kappa DUO APEXII CCD'
_diffrn_measurement_method '0.5\% \f scans and \w'
_diffrn_radiation_monochromator graphite
_diffrn_radiation_source 'fine-focus sealed tube'
_diffrn_radiation_type MoK\a
_diffrn_radiation_wavelength 0.71073
_diffrn_reflns_av_R_equivalents 0.0224
_diffrn_reflns_av_sigmaI/netI 0.0307
_diffrn_reflns_limit_h_max 37
_diffrn_reflns_limit_h_min -37
_diffrn_reflns_limit_k_max 37
_diffrn_reflns_limit_k_min -31
_diffrn_reflns_limit_l_max 7
_diffrn_reflns_limit_l_min -7
_diffrn_reflns_number 10224
_diffrn_reflns_theta_full 28.31
_diffrn_reflns_theta_max 28.31
_diffrn_reflns_theta_min 2.52
_exptl_absorpt_coefficient_mu 0.095
_exptl_absorpt_correction_type none
_exptl_crystal_colour colourless
_exptl_crystal_density_diffrn 1.299
_exptl_crystal_density_method 'not measured'
_exptl_crystal_description needle
_exptl_crystal_F_000 1650
_exptl_crystal_size_max 0.13
_exptl_crystal_size_mid 0.12
_exptl_crystal_size_min 0.09
_refine_diff_density_max 0.598
_refine_diff_density_min -0.304
_refine_ls_goodness_of_fit_ref 1.064
_refine_ls_hydrogen_treatment mixed
_refine_ls_matrix_type full
_refine_ls_number_parameters 226
_refine_ls_number_reflns 4340
_refine_ls_number_restraints 3
_refine_ls_restrained_S_all 1.064
_refine_ls_R_factor_all 0.0663
_refine_ls_R_factor_gt 0.0561
_refine_ls_shift/su_max 0.000
_refine_ls_shift/su_mean 0.000
_refine_ls_structure_factor_coef Fsqd
_refine_ls_weighting_details 'calc w=1/[\s^2^(Fo^2^)+(0.0985P)^2^+2.1271P] where P=(Fo^2^+2Fc^2^)/3'
_refine_ls_weighting_scheme calc
_refine_ls_wR_factor_gt 0.1541
_refine_ls_wR_factor_ref 0.1623
_reflns_number_gt 3707
_reflns_number_total 4340
_reflns_threshold_expression I>2\s(I)
_cod_data_source_file bg2388.cif
_cod_data_source_block I
_cod_depositor_comments
;
 Marking attached hydrogen atoms.

 Antanas Vaitkus,
 2017-03-21
;
_cod_original_cell_volume 3926(2)
_cod_original_sg_symbol_H-M 'R 3'
_cod_database_code 2229317
_cod_database_fobs_code 2229317

loop_
_symmetry_equiv_pos_as_xyz
'x, y, z'
'-y, x-y, z'
'-x+y, -x, z'
'x+2/3, y+1/3, z+1/3'
'-y+2/3, x-y+1/3, z+1/3'
'-x+y+2/3, -x+1/3, z+1/3'
'x+1/3, y+2/3, z+2/3'
'-y+1/3, x-y+2/3, z+2/3'
'-x+y+1/3, -x+2/3, z+2/3'

loop_
_atom_site_type_symbol
_atom_site_label
_atom_site_fract_x
_atom_site_fract_y
_atom_site_fract_z
_atom_site_U_iso_or_equiv
_atom_site_adp_type
_atom_site_calc_flag
_atom_site_refinement_flags
_atom_site_occupancy
_atom_site_disorder_assembly
_atom_site_disorder_group
_atom_site_attached_hydrogens
O O1 0.91196(8) 0.15356(9) 0.2897(4) 0.0468(5) Uani d . 1 . . 0
O O2 0.95248(8) 0.22297(9) 0.6202(3) 0.0484(5) Uani d . 1 . . 0
O O3 0.67745(12) 0.27007(15) 0.4378(6) 0.0809(9) Uani d D 1 . . 0
H H3O 0.675(2) 0.287(2) 0.291(5) 0.097 Uiso d D 1 . . 0
O O1W 0.6667 0.3333 0.0620(11) 0.0959(17) Uiso d S 1 . . 2
O O2W 0.82161(9) 0.36012(8) 0.0053(3) 0.0477(5) Uani d . 1 . . 2
O O3W 0.76609(13) 0.41438(12) -0.0962(6) 0.0806(8) Uani d . 1 . . 2
N N1 0.75539(10) 0.24710(8) 0.1792(4) 0.0370(5) Uani d D 1 . . 0
H H1N 0.7216(8) 0.2411(13) 0.108(5) 0.043 Uiso d D 1 . . 0
C C1 0.76741(9) 0.20211(9) 0.1292(4) 0.0285(4) Uani d . 1 . . 0
H H1 0.7785 0.2059 -0.0366 0.034 Uiso calc R 1 . . 0
C C2 0.81654(9) 0.20906(9) 0.2690(4) 0.0299(4) Uani d . 1 . . 0
C C3 0.84111(9) 0.17779(10) 0.2090(4) 0.0327(5) Uani d . 1 . . 0
H H3 0.8270 0.1529 0.0825 0.039 Uiso calc R 1 . . 0
C C4 0.88544(10) 0.18267(10) 0.3311(4) 0.0348(5) Uani d . 1 . . 0
C C5 0.90748(11) 0.22030(11) 0.5167(4) 0.0369(5) Uani d . 1 . . 0
C C6 0.88280(12) 0.25024(10) 0.5776(4) 0.0375(5) Uani d . 1 . . 0
H H6 0.8969 0.2749 0.7045 0.045 Uiso calc R 1 . . 0
C C7 0.83662(10) 0.24501(9) 0.4548(4) 0.0314(5) Uani d . 1 . . 0
C C8 0.81126(12) 0.27861(10) 0.5265(4) 0.0399(6) Uani d . 1 . . 0
H H8A 0.8346 0.3171 0.4722 0.048 Uiso calc R 1 . . 0
H H8B 0.8096 0.2793 0.6968 0.048 Uiso calc R 1 . . 0
C C9 0.75403(13) 0.25544(11) 0.4300(4) 0.0411(6) Uani d . 1 . . 0
H H9 0.7287 0.2193 0.5058 0.049 Uiso calc R 1 . . 0
C C10 0.73288(16) 0.29565(15) 0.4714(7) 0.0594(8) Uani d . 1 . . 0
H H10A 0.7417 0.3100 0.6310 0.071 Uiso calc R 1 . . 0
H H10B 0.7516 0.3274 0.3646 0.071 Uiso calc R 1 . . 0
C C11 0.71644(9) 0.14513(9) 0.1564(4) 0.0280(4) Uani d . 1 . . 0
C C12 0.70780(10) 0.11199(10) 0.3506(4) 0.0337(5) Uani d . 1 . . 0
H H12 0.7343 0.1252 0.4715 0.040 Uiso calc R 1 . . 0
C C13 0.66148(12) 0.06060(11) 0.3683(5) 0.0433(6) Uani d . 1 . . 0
H H13 0.6562 0.0387 0.5013 0.052 Uiso calc R 1 . . 0
C C14 0.62243(11) 0.04056(11) 0.1934(6) 0.0463(7) Uani d . 1 . . 0
H H14 0.5909 0.0047 0.2051 0.056 Uiso calc R 1 . . 0
C C15 0.62937(11) 0.07295(11) 0.0015(5) 0.0451(6) Uani d . 1 . . 0
H H15 0.6024 0.0597 -0.1175 0.054 Uiso calc R 1 . . 0
C C16 0.67646(10) 0.12540(10) -0.0156(4) 0.0374(5) Uani d . 1 . . 0
H H16 0.6811 0.1478 -0.1464 0.045 Uiso calc R 1 . . 0
C C17 0.88839(12) 0.11055(14) 0.1231(6) 0.0509(7) Uani d . 1 . . 0
H H17A 0.9112 0.0931 0.1098 0.076 Uiso calc R 1 . . 0
H H17B 0.8868 0.1260 -0.0264 0.076 Uiso calc R 1 . . 0
H H17C 0.8510 0.0829 0.1711 0.076 Uiso calc R 1 . . 0
C C18 0.97424(13) 0.25805(14) 0.8174(5) 0.0533(8) Uani d . 1 . . 0
H H18A 1.0064 0.2566 0.8759 0.080 Uiso calc R 1 . . 0
H H18B 0.9458 0.2455 0.9375 0.080 Uiso calc R 1 . . 0
H H18C 0.9854 0.2961 0.7738 0.080 Uiso calc R 1 . . 0

loop_
_atom_site_aniso_label
_atom_site_aniso_U_11
_atom_site_aniso_U_22
_atom_site_aniso_U_33
_atom_site_aniso_U_12
_atom_site_aniso_U_13
_atom_site_aniso_U_23
O1 0.0351(10) 0.0572(12) 0.0562(11) 0.0292(9) -0.0095(8) -0.0163(9)
O2 0.0420(10) 0.0542(12) 0.0480(11) 0.0233(9) -0.0183(8) -0.0117(9)
O3 0.0626(17) 0.092(2) 0.095(2) 0.0430(15) -0.0005(15) -0.0043(17)
O2W 0.0541(12) 0.0409(10) 0.0489(11) 0.0243(9) 0.0054(9) 0.0036(8)
O3W 0.0695(17) 0.0625(16) 0.115(2) 0.0372(14) -0.0191(16) -0.0032(15)
N1 0.0478(12) 0.0286(10) 0.0405(11) 0.0235(9) -0.0004(9) 0.0020(8)
C1 0.0311(11) 0.0278(10) 0.0258(9) 0.0141(9) 0.0038(8) 0.0054(8)
C2 0.0331(11) 0.0253(10) 0.0273(10) 0.0117(9) 0.0072(8) 0.0055(8)
C3 0.0296(11) 0.0341(11) 0.0305(11) 0.0130(9) 0.0028(8) -0.0035(8)
C4 0.0294(11) 0.0373(12) 0.0332(11) 0.0131(10) 0.0024(9) -0.0009(9)
C5 0.0372(12) 0.0357(12) 0.0328(11) 0.0143(10) -0.0036(9) 0.0022(9)
C6 0.0500(14) 0.0312(11) 0.0271(10) 0.0170(11) -0.0019(10) -0.0004(9)
C7 0.0410(12) 0.0218(10) 0.0298(10) 0.0145(9) 0.0017(9) 0.0031(8)
C8 0.0631(17) 0.0325(12) 0.0303(11) 0.0284(12) -0.0007(11) -0.0016(9)
C9 0.0557(16) 0.0351(12) 0.0414(13) 0.0295(12) 0.0118(11) 0.0061(10)
C10 0.063(2) 0.0548(18) 0.072(2) 0.0387(17) 0.0177(16) 0.0012(15)
C11 0.0309(11) 0.0252(10) 0.0307(10) 0.0162(9) 0.0070(8) 0.0024(8)
C12 0.0377(12) 0.0328(11) 0.0374(12) 0.0227(10) 0.0091(9) 0.0091(9)
C13 0.0474(14) 0.0320(12) 0.0557(15) 0.0237(11) 0.0239(12) 0.0150(11)
C14 0.0347(13) 0.0298(12) 0.0675(18) 0.0108(10) 0.0190(13) -0.0014(11)
C15 0.0336(12) 0.0370(13) 0.0546(16) 0.0101(11) 0.0033(11) -0.0077(11)
C16 0.0375(12) 0.0350(12) 0.0374(12) 0.0165(10) 0.0038(10) 0.0016(10)
C17 0.0382(14) 0.0600(17) 0.0640(19) 0.0317(14) -0.0060(12) -0.0230(14)
C18 0.0462(16) 0.0548(17) 0.0419(14) 0.0126(13) -0.0158(12) -0.0037(12)

loop_
_atom_type_symbol
_atom_type_description
_atom_type_scat_dispersion_real
_atom_type_scat_dispersion_imag
_atom_type_scat_source
C C 0.0033 0.0016 'International Tables Vol C Tables 4.2.6.8 and 6.1.1.4'
H H 0.0000 0.0000 'International Tables Vol C Tables 4.2.6.8 and 6.1.1.4'
N N 0.0061 0.0033 'International Tables Vol C Tables 4.2.6.8 and 6.1.1.4'
O O 0.0106 0.0060 'International Tables Vol C Tables 4.2.6.8 and 6.1.1.4'

loop_
_geom_angle_atom_site_label_1
_geom_angle_atom_site_label_2
_geom_angle_atom_site_label_3
_geom_angle_site_symmetry_1
_geom_angle_site_symmetry_3
_geom_angle
_geom_angle_publ_flag
C4 O1 C17 . . 117.5(2) ?
C5 O2 C18 . . 117.1(2) ?
C10 O3 H3O . . 102(3) ?
C9 N1 C1 . . 111.16(18) ?
C9 N1 H1N . . 110(2) ?
C1 N1 H1N . . 112.6(19) ?
N1 C1 C2 . . 111.10(19) ?
N1 C1 C11 . . 112.09(18) ?
C2 C1 C11 . . 113.00(17) ?
N1 C1 H1 . . 106.7 ?
C2 C1 H1 . . 106.7 ?
C11 C1 H1 . . 106.7 ?
C7 C2 C3 . . 119.9(2) ?
C7 C2 C1 . . 121.3(2) ?
C3 C2 C1 . . 118.74(19) ?
C4 C3 C2 . . 120.6(2) ?
C4 C3 H3 . . 119.7 ?
C2 C3 H3 . . 119.7 ?
O1 C4 C3 . . 125.5(2) ?
O1 C4 C5 . . 114.3(2) ?
C3 C4 C5 . . 120.2(2) ?
O2 C5 C6 . . 125.9(2) ?
O2 C5 C4 . . 115.1(2) ?
C6 C5 C4 . . 119.1(2) ?
C5 C6 C7 . . 121.2(2) ?
C5 C6 H6 . . 119.4 ?
C7 C6 H6 . . 119.4 ?
C2 C7 C6 . . 118.9(2) ?
C2 C7 C8 . . 121.7(2) ?
C6 C7 C8 . . 119.4(2) ?
C7 C8 C9 . . 111.3(2) ?
C7 C8 H8A . . 109.4 ?
C9 C8 H8A . . 109.4 ?
C7 C8 H8B . . 109.4 ?
C9 C8 H8B . . 109.4 ?
H8A C8 H8B . . 108.0 ?
N1 C9 C8 . . 109.2(2) ?
N1 C9 C10 . . 108.7(2) ?
C8 C9 C10 . . 110.2(2) ?
N1 C9 H9 . . 109.6 ?
C8 C9 H9 . . 109.6 ?
C10 C9 H9 . . 109.6 ?
O3 C10 C9 . . 110.5(3) ?
O3 C10 H10A . . 109.6 ?
C9 C10 H10A . . 109.6 ?
O3 C10 H10B . . 109.6 ?
C9 C10 H10B . . 109.6 ?
H10A C10 H10B . . 108.1 ?
C16 C11 C12 . . 118.5(2) ?
C16 C11 C1 . . 119.09(19) ?
C12 C11 C1 . . 122.4(2) ?
C13 C12 C11 . . 120.8(3) ?
C13 C12 H12 . . 119.6 ?
C11 C12 H12 . . 119.6 ?
C12 C13 C14 . . 120.5(2) ?
C12 C13 H13 . . 119.8 ?
C14 C13 H13 . . 119.8 ?
C15 C14 C13 . . 120.0(2) ?
C15 C14 H14 . . 120.0 ?
C13 C14 H14 . . 120.0 ?
C14 C15 C16 . . 119.5(3) ?
C14 C15 H15 . . 120.3 ?
C16 C15 H15 . . 120.3 ?
C11 C16 C15 . . 120.8(2) ?
C11 C16 H16 . . 119.6 ?
C15 C16 H16 . . 119.6 ?
O1 C17 H17A . . 109.5 ?
O1 C17 H17B . . 109.5 ?
H17A C17 H17B . . 109.5 ?
O1 C17 H17C . . 109.5 ?
H17A C17 H17C . . 109.5 ?
H17B C17 H17C . . 109.5 ?
O2 C18 H18A . . 109.5 ?
O2 C18 H18B . . 109.5 ?
H18A C18 H18B . . 109.5 ?
O2 C18 H18C . . 109.5 ?
H18A C18 H18C . . 109.5 ?
H18B C18 H18C . . 109.5 ?

loop_
_geom_bond_atom_site_label_1
_geom_bond_atom_site_label_2
_geom_bond_site_symmetry_2
_geom_bond_distance
_geom_bond_publ_flag
O1 C4 . 1.368(3) ?
O1 C17 . 1.422(3) ?
O2 C5 . 1.362(3) ?
O2 C18 . 1.430(3) ?
O3 C10 . 1.357(5) ?
O3 H3O . 0.99(4) ?
N1 C9 . 1.477(3) ?
N1 C1 . 1.484(3) ?
N1 H1N . 0.97(3) ?
C1 C2 . 1.521(3) ?
C1 C11 . 1.524(3) ?
C1 H1 . 1.0000 ?
C2 C7 . 1.387(3) ?
C2 C3 . 1.399(3) ?
C3 C4 . 1.374(3) ?
C3 H3 . 0.9500 ?
C4 C5 . 1.414(3) ?
C5 C6 . 1.370(4) ?
C6 C7 . 1.417(4) ?
C6 H6 . 0.9500 ?
C7 C8 . 1.491(3) ?
C8 C9 . 1.502(4) ?
C8 H8A . 0.9900 ?
C8 H8B . 0.9900 ?
C9 C10 . 1.528(4) ?
C9 H9 . 1.0000 ?
C10 H10A . 0.9900 ?
C10 H10B . 0.9900 ?
C11 C16 . 1.390(3) ?
C11 C12 . 1.401(3) ?
C12 C13 . 1.375(4) ?
C12 H12 . 0.9500 ?
C13 C14 . 1.387(5) ?
C13 H13 . 0.9500 ?
C14 C15 . 1.386(4) ?
C14 H14 . 0.9500 ?
C15 C16 . 1.401(4) ?
C15 H15 . 0.9500 ?
C16 H16 . 0.9500 ?
C17 H17A . 0.9800 ?
C17 H17B . 0.9800 ?
C17 H17C . 0.9800 ?
C18 H18A . 0.9800 ?
C18 H18B . 0.9800 ?
C18 H18C . 0.9800 ?

loop_
_geom_hbond_atom_site_label_D
_geom_hbond_atom_site_label_H
_geom_hbond_atom_site_label_A
_geom_hbond_site_symmetry_A
_geom_hbond_distance_DH
_geom_hbond_distance_HA
_geom_hbond_distance_DA
_geom_hbond_angle_DHA
O3 H3O O1W . 0.99(4) 1.95(4) 2.917(6) 164(5)

loop_
_geom_torsion_atom_site_label_1
_geom_torsion_atom_site_label_2
_geom_torsion_atom_site_label_3
_geom_torsion_atom_site_label_4
_geom_torsion_site_symmetry_1
_geom_torsion_site_symmetry_2
_geom_torsion_site_symmetry_3
_geom_torsion_site_symmetry_4
_geom_torsion
_geom_torsion_publ_flag
C9 N1 C1 C2 . . . . -48.0(3) ?
C9 N1 C1 C11 . . . . 79.5(3) ?
N1 C1 C2 C7 . . . . 14.4(3) ?
C11 C1 C2 C7 . . . . -112.6(2) ?
N1 C1 C2 C3 . . . . -166.43(19) ?
C11 C1 C2 C3 . . . . 66.6(3) ?
C7 C2 C3 C4 . . . . -0.6(3) ?
C1 C2 C3 C4 . . . . -179.8(2) ?
C17 O1 C4 C3 . . . . -7.1(4) ?
C17 O1 C4 C5 . . . . 173.1(3) ?
C2 C3 C4 O1 . . . . 178.9(2) ?
C2 C3 C4 C5 . . . . -1.2(4) ?
C18 O2 C5 C6 . . . . 3.4(4) ?
C18 O2 C5 C4 . . . . -176.4(2) ?
O1 C4 C5 O2 . . . . 2.0(3) ?
C3 C4 C5 O2 . . . . -177.9(2) ?
O1 C4 C5 C6 . . . . -177.9(2) ?
C3 C4 C5 C6 . . . . 2.3(4) ?
O2 C5 C6 C7 . . . . 178.7(2) ?
C4 C5 C6 C7 . . . . -1.5(4) ?
C3 C2 C7 C6 . . . . 1.4(3) ?
C1 C2 C7 C6 . . . . -179.4(2) ?
C3 C2 C7 C8 . . . . -179.2(2) ?
C1 C2 C7 C8 . . . . -0.1(3) ?
C5 C6 C7 C2 . . . . -0.4(3) ?
C5 C6 C7 C8 . . . . -179.7(2) ?
C2 C7 C8 C9 . . . . 18.5(3) ?
C6 C7 C8 C9 . . . . -162.2(2) ?
C1 N1 C9 C8 . . . . 68.4(2) ?
C1 N1 C9 C10 . . . . -171.4(2) ?
C7 C8 C9 N1 . . . . -51.1(3) ?
C7 C8 C9 C10 . . . . -170.5(2) ?
N1 C9 C10 O3 . . . . 75.4(3) ?
C8 C9 C10 O3 . . . . -165.0(3) ?
N1 C1 C11 C16 . . . . 76.9(3) ?
C2 C1 C11 C16 . . . . -156.7(2) ?
N1 C1 C11 C12 . . . . -102.1(2) ?
C2 C1 C11 C12 . . . . 24.3(3) ?
C16 C11 C12 C13 . . . . 1.5(3) ?
C1 C11 C12 C13 . . . . -179.5(2) ?
C11 C12 C13 C14 . . . . 0.1(4) ?
C12 C13 C14 C15 . . . . -1.5(4) ?
C13 C14 C15 C16 . . . . 1.2(4) ?
C12 C11 C16 C15 . . . . -1.8(4) ?
C1 C11 C16 C15 . . . . 179.2(2) ?
C14 C15 C16 C11 . . . . 0.5(4) ?

loop_
_cod_related_entry_id
_cod_related_entry_database
_cod_related_entry_code
1 ChemSpider 30656508
